data_4085782
loop_
_publ_author_name
'Raible, Benjamin'
'Gierz, Verena'
'Kunz, Doris'

_publ_section_title
;
 Identifying and Rationalizing the Conditions for the Isomerization of
 1,5-Cyclooctadiene in Iridium Complexes by Experimental and Theoretical
 Mechanistic Studies
;
_journal_issue 10
_journal_name_full Organometallics
_journal_page_first 2018
_journal_paper_doi 10.1021/acs.organomet.5b00267
_journal_volume 34
_journal_year 2015
_chemical_formula_moiety '2(C26 H37 Ir N5), 2(F6 P), C4 H10 O'
_chemical_formula_sum 'C56 H84 F12 Ir2 N10 O P2'
_chemical_formula_weight 1587.67
_space_group_crystal_system monoclinic
_space_group_IT_number 14
_space_group_name_Hall '-P 2ybc'
_space_group_name_H-M_alt 'P 1 21/c 1'
_symmetry_space_group_name_Hall '-P 2ybc'
_symmetry_space_group_name_H-M 'P 1 21/c 1'
_atom_sites_solution_hydrogens mixed
_audit_creation_method SHELXL-2013
_audit_update_record
;
2014-03-17 # Formatted by publCIF
;
_cell_angle_alpha 90
_cell_angle_beta 108.524(2)
_cell_angle_gamma 90
_cell_formula_units_Z 2
_cell_length_a 11.8675(3)
_cell_length_b 18.4547(5)
_cell_length_c 14.8368(4)
_cell_measurement_temperature 100(2)
_cell_volume 3081.07(15)
_computing_cell_refinement saint
_computing_data_collection cosmo
_computing_data_reduction saint
_computing_structure_refinement 'SHELXL-2013 (Sheldrick, 2013)'
_computing_structure_solution shelxs
_diffrn_ambient_temperature 100(2)
_diffrn_measured_fraction_theta_full 0.999
_diffrn_measured_fraction_theta_max 0.999
_diffrn_measurement_device_type 'SMART APEX II Duo'
_diffrn_measurement_method omega/phi-scans
_diffrn_radiation_type MoK\a
_diffrn_radiation_wavelength 0.71073
_diffrn_reflns_av_R_equivalents 0.0615
_diffrn_reflns_av_unetI/netI 0.0609
_diffrn_reflns_laue_measured_fraction_full 0.999
_diffrn_reflns_laue_measured_fraction_max 0.999
_diffrn_reflns_limit_h_max 16
_diffrn_reflns_limit_h_min -16
_diffrn_reflns_limit_k_max 26
_diffrn_reflns_limit_k_min -23
_diffrn_reflns_limit_l_max 21
_diffrn_reflns_limit_l_min -21
_diffrn_reflns_number 36898
_diffrn_reflns_point_group_measured_fraction_full 0.999
_diffrn_reflns_point_group_measured_fraction_max 0.999
_diffrn_reflns_theta_full 25.242
_diffrn_reflns_theta_max 30.514
_diffrn_reflns_theta_min 1.820
_diffrn_source 'fine-focus sealed tube'
_exptl_absorpt_coefficient_mu 4.451
_exptl_absorpt_correction_T_max 1.0000
_exptl_absorpt_correction_T_min 0.8555
_exptl_absorpt_correction_type numerical
_exptl_absorpt_process_details sadabs
_exptl_crystal_colour colourless
_exptl_crystal_density_diffrn 1.711
_exptl_crystal_description plate
_exptl_crystal_F_000 1580
_exptl_crystal_size_max 0.145
_exptl_crystal_size_mid 0.108
_exptl_crystal_size_min 0.031
_refine_diff_density_max 1.017
_refine_diff_density_min -1.226
_refine_diff_density_rms 0.160
_refine_ls_extinction_method none
_refine_ls_goodness_of_fit_ref 1.013
_refine_ls_hydrogen_treatment mixed
_refine_ls_matrix_type full
_refine_ls_number_parameters 394
_refine_ls_number_reflns 9394
_refine_ls_number_restraints 37
_refine_ls_restrained_S_all 1.014
_refine_ls_R_factor_all 0.0542
_refine_ls_R_factor_gt 0.0333
_refine_ls_shift/su_max 0.002
_refine_ls_shift/su_mean 0.000
_refine_ls_structure_factor_coef Fsqd
_refine_ls_weighting_details
;
 w=1/[\s^2^(Fo^2^)+(0.0180P)^2^+0.5462P]
 where P=(Fo^2^+2Fc^2^)/3
;
_refine_ls_weighting_scheme calc
_refine_ls_wR_factor_gt 0.0552
_refine_ls_wR_factor_ref 0.0614
_reflns_Friedel_coverage 0.000
_reflns_number_gt 7122
_reflns_number_total 9394
_reflns_threshold_expression 'I > 2\s(I)'
_cod_data_source_file om5b00267_si_002.cif
_cod_data_source_block compd3b
_cod_depositor_comments 'Adding full bibliography for 4085781--4085783.cif.'
_cod_database_code 4085782
_shelx_space_group_comment
;
The symmetry employed for this shelxl refinement is uniquely defined
by the following loop, which should always be used as a source of
symmetry information in preference to the above space-group names.
They are only intended as comments.
;
_shelxl_version_number 2013-2

loop_
_space_group_symop_operation_xyz
'x, y, z'
'-x, y+1/2, -z+1/2'
'-x, -y, -z'
'x, -y-1/2, z-1/2'

loop_
_atom_site_label
_atom_site_type_symbol
_atom_site_fract_x
_atom_site_fract_y
_atom_site_fract_z
_atom_site_U_iso_or_equiv
_atom_site_adp_type
_atom_site_occupancy
_atom_site_site_symmetry_order
_atom_site_calc_flag
_atom_site_refinement_flags_posn
_atom_site_refinement_flags_adp
_atom_site_refinement_flags_occupancy
_atom_site_disorder_assembly
_atom_site_disorder_group
Ir1 Ir 0.35704(2) 0.27923(2) 0.47742(2) 0.01267(4) Uani 1 1 d . . . . .
C1 C 0.1912(3) 0.29199(18) 0.3729(2) 0.0149(7) Uani 1 1 d . . . . .
N2 N 0.0747(2) 0.27134(16) 0.33407(18) 0.0176(6) Uani 1 1 d . . . . .
C3 C 0.0177(3) 0.3116(2) 0.2518(2) 0.0217(8) Uani 1 1 d . . . . .
H3 H -0.0630 0.3069 0.2135 0.026 Uiso 1 1 calc R U . . .
C3A C 0.0986(3) 0.35853(19) 0.2363(2) 0.0190(7) Uani 1 1 d . . . . .
C4 C 0.1089(3) 0.4110(2) 0.1671(2) 0.0226(8) Uani 1 1 d . . . . .
H4 H 0.0398 0.4263 0.1181 0.027 Uiso 1 1 calc R U . . .
C5 C 0.2163(3) 0.43833(19) 0.1715(2) 0.0200(7) Uani 1 1 d . . . . .
H5 H 0.2222 0.4732 0.1261 0.024 Uiso 1 1 calc R U . . .
C5A C 0.3226(3) 0.41467(18) 0.2454(2) 0.0173(7) Uani 1 1 d . . . . .
C6 C 0.4430(3) 0.41523(18) 0.2668(2) 0.0165(7) Uani 1 1 d . . . . .
H6 H 0.4861 0.4411 0.2331 0.020 Uiso 1 1 calc R U . . .
N7 N 0.4925(2) 0.37173(15) 0.34608(18) 0.0142(6) Uani 1 1 d . . . . .
C8 C 0.4059(3) 0.34162(18) 0.3781(2) 0.0139(7) Uani 1 1 d . . . . .
N9 N 0.3069(2) 0.37052(15) 0.31537(18) 0.0146(6) Uani 1 1 d . . . . .
N10 N 0.1987(2) 0.34468(15) 0.31233(18) 0.0150(6) Uani 1 1 d . . . . .
C11 C 0.0143(3) 0.2118(2) 0.3710(2) 0.0233(8) Uani 1 1 d . . . . .
C12 C -0.1071(3) 0.1958(2) 0.2992(3) 0.0316(9) Uani 1 1 d . . . . .
H12A H -0.0976 0.1831 0.2379 0.047 Uiso 1 1 calc R U . . .
H12B H -0.1578 0.2388 0.2916 0.047 Uiso 1 1 calc R U . . .
H12C H -0.1439 0.1552 0.3220 0.047 Uiso 1 1 calc R U . . .
C13 C -0.0004(3) 0.2371(2) 0.4648(3) 0.0308(10) Uani 1 1 d . . . . .
H13A H -0.0467 0.2821 0.4542 0.046 Uiso 1 1 calc R U . . .
H13B H 0.0780 0.2458 0.5113 0.046 Uiso 1 1 calc R U . . .
H13C H -0.0420 0.1997 0.4889 0.046 Uiso 1 1 calc R U . . .
C14 C 0.0919(3) 0.1439(2) 0.3855(3) 0.0285(9) Uani 1 1 d . . . . .
H14A H 0.1701 0.1542 0.4315 0.043 Uiso 1 1 calc R U . . .
H14B H 0.1015 0.1295 0.3247 0.043 Uiso 1 1 calc R U . . .
H14C H 0.0539 0.1045 0.4094 0.043 Uiso 1 1 calc R U . . .
C15 C 0.6225(3) 0.35350(19) 0.3842(2) 0.0183(7) Uani 1 1 d . . . . .
C16 C 0.6868(3) 0.3842(2) 0.3185(3) 0.0251(8) Uani 1 1 d . . . . .
H16A H 0.6801 0.4371 0.3168 0.038 Uiso 1 1 calc R U . . .
H16B H 0.6508 0.3647 0.2543 0.038 Uiso 1 1 calc R U . . .
H16C H 0.7709 0.3704 0.3422 0.038 Uiso 1 1 calc R U . . .
C17 C 0.6751(3) 0.3874(2) 0.4827(2) 0.0240(8) Uani 1 1 d . . . . .
H17A H 0.6356 0.3671 0.5259 0.036 Uiso 1 1 calc R U . . .
H17B H 0.6628 0.4400 0.4782 0.036 Uiso 1 1 calc R U . . .
H17C H 0.7604 0.3770 0.5072 0.036 Uiso 1 1 calc R U . . .
C18 C 0.6348(3) 0.27146(18) 0.3889(2) 0.0197(7) Uani 1 1 d . . . . .
H18A H 0.5995 0.2511 0.3251 0.030 Uiso 1 1 calc R U . . .
H18B H 0.5937 0.2520 0.4314 0.030 Uiso 1 1 calc R U . . .
H18C H 0.7192 0.2584 0.4131 0.030 Uiso 1 1 calc R U . . .
C19 C 0.3255(3) 0.37671(19) 0.5363(2) 0.0185(7) Uani 1 1 d . . . . .
H19 H 0.289(3) 0.4091(19) 0.488(2) 0.022 Uiso 1 1 d . U . . .
C20 C 0.2402(3) 0.3640(2) 0.5940(2) 0.0246(8) Uani 1 1 d . . . . .
H20A H 0.2435 0.4061 0.6362 0.030 Uiso 1 1 calc R U . . .
H20B H 0.1579 0.3600 0.5500 0.030 Uiso 1 1 calc R U . . .
C21 C 0.2718(3) 0.2953(2) 0.6540(2) 0.0259(9) Uani 1 1 d . . . . .
H21A H 0.2010 0.2781 0.6693 0.031 Uiso 1 1 calc R U . . .
H21B H 0.3347 0.3064 0.7145 0.031 Uiso 1 1 calc R U . . .
C22 C 0.3152(3) 0.2352(2) 0.6016(2) 0.0212(8) Uani 1 1 d . . . . .
H22 H 0.272(3) 0.193(2) 0.592(3) 0.025 Uiso 1 1 d . U . . .
C23 C 0.4365(3) 0.2240(2) 0.6092(2) 0.0184(7) Uani 1 1 d . . . . .
H23 H 0.456(3) 0.180(2) 0.597(2) 0.022 Uiso 1 1 d . U . . .
C24 C 0.5176(3) 0.2804(2) 0.6058(2) 0.0178(7) Uani 1 1 d . . . . .
H24 H 0.587(3) 0.2611(19) 0.599(2) 0.021 Uiso 1 1 d . U . . .
C25 C 0.5266(3) 0.35258(19) 0.6577(2) 0.0234(8) Uani 1 1 d . . . . .
H25A H 0.6097 0.3701 0.6762 0.028 Uiso 1 1 calc R U . . .
H25B H 0.5055 0.3454 0.7165 0.028 Uiso 1 1 calc R U . . .
C26 C 0.4446(3) 0.40962(19) 0.5959(2) 0.0213(8) Uani 1 1 d . . . . .
H26A H 0.4840 0.4319 0.5531 0.026 Uiso 1 1 calc R U . . .
H26B H 0.4300 0.4483 0.6371 0.026 Uiso 1 1 calc R U . . .
N27 N 0.3869(2) 0.17918(15) 0.41780(17) 0.0137(6) Uani 1 1 d . . . . .
C28 C 0.4020(3) 0.12449(18) 0.3889(2) 0.0145(7) Uani 1 1 d . . . . .
C29 C 0.4203(3) 0.05433(18) 0.3509(2) 0.0180(7) Uani 1 1 d . . . . .
H29A H 0.4599 0.0611 0.3027 0.027 Uiso 1 1 calc R U . . .
H29B H 0.3434 0.0306 0.3220 0.027 Uiso 1 1 calc R U . . .
H29C H 0.4701 0.0240 0.4024 0.027 Uiso 1 1 calc R U . . .
P1 P 0.25622(8) 0.57986(5) -0.03384(6) 0.01807(19) Uani 1 1 d . . . . .
F1 F 0.20343(19) 0.65952(12) -0.06472(14) 0.0312(5) Uani 1 1 d . . . . .
F2 F 0.37198(17) 0.59981(11) -0.06275(14) 0.0246(5) Uani 1 1 d . . . . .
F3 F 0.14085(17) 0.55970(13) -0.00411(14) 0.0302(5) Uani 1 1 d . . . . .
F4 F 0.19096(18) 0.55132(12) -0.13950(13) 0.0272(5) Uani 1 1 d . . . . .
F5 F 0.32164(18) 0.60814(11) 0.07231(13) 0.0257(5) Uani 1 1 d . . . . .
F6 F 0.30902(17) 0.50002(11) -0.00288(13) 0.0213(4) Uani 1 1 d . . . . .
O1' O -0.0380(10) 0.4886(6) 0.5112(6) 0.0449(14) Uani 0.5 1 d D U P A -1
C2' C -0.0054(12) 0.5178(7) 0.6072(7) 0.0449(14) Uani 0.5 1 d D U P A -1
H2'1 H -0.0329 0.5686 0.6057 0.054 Uiso 0.5 1 calc R U P A -1
H2'2 H 0.0820 0.5170 0.6370 0.054 Uiso 0.5 1 calc R U P A -1
C3' C -0.0653(8) 0.4701(5) 0.6644(6) 0.0449(14) Uani 0.5 1 d D U P A -1
H3'1 H -0.1517 0.4762 0.6392 0.067 Uiso 0.5 1 calc R U P A -1
H3'2 H -0.0372 0.4846 0.7314 0.067 Uiso 0.5 1 calc R U P A -1
H3'3 H -0.0451 0.4192 0.6589 0.067 Uiso 0.5 1 calc R U P A -1
C4' C 0.0341(15) 0.5232(10) 0.4613(8) 0.0449(14) Uani 0.5 1 d D U P A -1
H4'1 H 0.1190 0.5128 0.4945 0.054 Uiso 0.5 1 calc R U P A -1
H4'2 H 0.0225 0.5763 0.4612 0.054 Uiso 0.5 1 calc R U P A -1
C5' C 0.0006(12) 0.4960(7) 0.3606(7) 0.0449(14) Uani 0.5 1 d D U P A -1
H5'1 H -0.0148 0.4438 0.3595 0.067 Uiso 0.5 1 calc R U P A -1
H5'2 H 0.0658 0.5054 0.3350 0.067 Uiso 0.5 1 calc R U P A -1
H5'3 H -0.0712 0.5211 0.3217 0.067 Uiso 0.5 1 calc R U P A -1

loop_
_atom_site_aniso_label
_atom_site_aniso_U_11
_atom_site_aniso_U_22
_atom_site_aniso_U_33
_atom_site_aniso_U_23
_atom_site_aniso_U_13
_atom_site_aniso_U_12
Ir1 0.01626(6) 0.01156(6) 0.01018(5) 0.00093(6) 0.00419(4) 0.00241(6)
C1 0.0143(15) 0.0157(18) 0.0146(14) -0.0010(13) 0.0045(12) 0.0031(13)
N2 0.0148(13) 0.0205(16) 0.0174(13) 0.0036(13) 0.0049(11) 0.0031(13)
C3 0.0166(17) 0.029(2) 0.0181(16) 0.0010(16) 0.0035(14) 0.0042(16)
C3A 0.0179(17) 0.023(2) 0.0144(15) 0.0032(14) 0.0031(13) 0.0072(15)
C4 0.0209(18) 0.027(2) 0.0173(16) 0.0103(16) 0.0030(14) 0.0114(16)
C5 0.0235(18) 0.0188(19) 0.0171(15) 0.0062(14) 0.0055(14) 0.0060(15)
C5A 0.0235(18) 0.0141(17) 0.0141(14) 0.0039(13) 0.0060(13) 0.0012(15)
C6 0.0239(18) 0.0115(17) 0.0147(14) 0.0025(13) 0.0069(13) -0.0026(14)
N7 0.0154(14) 0.0120(14) 0.0130(12) 0.0008(11) 0.0015(11) 0.0001(12)
C8 0.0184(16) 0.0118(17) 0.0122(14) -0.0021(13) 0.0059(13) 0.0014(14)
N9 0.0143(13) 0.0158(15) 0.0143(12) 0.0021(11) 0.0057(11) 0.0001(12)
N10 0.0138(13) 0.0166(15) 0.0130(12) -0.0001(12) 0.0018(11) 0.0017(12)
C11 0.0164(16) 0.027(2) 0.0274(17) 0.0044(17) 0.0077(14) -0.0049(16)
C12 0.0204(19) 0.035(2) 0.040(2) 0.0015(19) 0.0097(17) -0.0062(18)
C13 0.0217(19) 0.041(3) 0.034(2) 0.0043(19) 0.0142(16) 0.0005(18)
C14 0.025(2) 0.019(2) 0.043(2) 0.0058(18) 0.0135(18) -0.0036(16)
C15 0.0153(16) 0.0174(18) 0.0191(16) -0.0023(14) 0.0010(13) -0.0037(14)
C16 0.0182(18) 0.025(2) 0.0317(19) 0.0044(17) 0.0074(15) -0.0013(16)
C17 0.0232(19) 0.0184(19) 0.0240(17) -0.0032(16) -0.0017(15) -0.0007(16)
C18 0.0160(16) 0.0178(19) 0.0245(16) 0.0037(15) 0.0053(13) 0.0004(15)
C19 0.0245(19) 0.0159(18) 0.0140(15) -0.0006(14) 0.0047(14) 0.0036(15)
C20 0.031(2) 0.023(2) 0.0230(17) -0.0038(16) 0.0121(16) 0.0066(17)
C21 0.031(2) 0.033(2) 0.0183(16) 0.0024(16) 0.0134(15) 0.0059(17)
C22 0.029(2) 0.020(2) 0.0157(15) 0.0028(14) 0.0087(15) 0.0025(16)
C23 0.0275(18) 0.0162(18) 0.0086(13) -0.0003(14) 0.0017(13) 0.0056(17)
C24 0.0202(16) 0.0178(18) 0.0126(14) 0.0000(15) 0.0014(13) 0.0062(16)
C25 0.030(2) 0.021(2) 0.0154(15) -0.0058(15) 0.0012(15) 0.0005(16)
C26 0.034(2) 0.0132(18) 0.0172(15) -0.0035(14) 0.0085(15) 0.0043(16)
N27 0.0163(14) 0.0143(15) 0.0106(12) 0.0016(11) 0.0041(11) -0.0003(12)
C28 0.0174(16) 0.0152(18) 0.0118(14) 0.0023(13) 0.0059(13) 0.0008(14)
C29 0.0238(18) 0.0160(18) 0.0158(15) -0.0030(14) 0.0085(14) -0.0015(15)
P1 0.0164(4) 0.0195(5) 0.0177(4) 0.0024(4) 0.0046(3) 0.0027(4)
F1 0.0355(13) 0.0285(13) 0.0284(11) 0.0059(10) 0.0087(10) 0.0159(11)
F2 0.0239(11) 0.0237(12) 0.0280(11) 0.0034(10) 0.0108(9) -0.0025(9)
F3 0.0182(11) 0.0460(15) 0.0287(11) 0.0090(11) 0.0107(9) 0.0059(10)
F4 0.0251(11) 0.0357(13) 0.0185(10) -0.0023(10) 0.0039(9) -0.0026(10)
F5 0.0298(12) 0.0264(12) 0.0181(9) -0.0027(9) 0.0037(9) 0.0066(10)
F6 0.0239(11) 0.0168(11) 0.0245(10) 0.0043(9) 0.0097(9) 0.0034(9)
O1' 0.043(2) 0.041(3) 0.053(4) -0.004(3) 0.018(3) 0.000(2)
C2' 0.043(2) 0.041(3) 0.053(4) -0.004(3) 0.018(3) 0.000(2)
C3' 0.043(2) 0.041(3) 0.053(4) -0.004(3) 0.018(3) 0.000(2)
C4' 0.043(2) 0.041(3) 0.053(4) -0.004(3) 0.018(3) 0.000(2)
C5' 0.043(2) 0.041(3) 0.053(4) -0.004(3) 0.018(3) 0.000(2)

loop_
_atom_type_symbol
_atom_type_description
_atom_type_scat_dispersion_real
_atom_type_scat_dispersion_imag
_atom_type_scat_source
C C 0.0033 0.0016 'International Tables Vol C Tables 4.2.6.8 and 6.1.1.4'
H H 0.0000 0.0000 'International Tables Vol C Tables 4.2.6.8 and 6.1.1.4'
N N 0.0061 0.0033 'International Tables Vol C Tables 4.2.6.8 and 6.1.1.4'
F F 0.0171 0.0103 'International Tables Vol C Tables 4.2.6.8 and 6.1.1.4'
P P 0.1023 0.0942 'International Tables Vol C Tables 4.2.6.8 and 6.1.1.4'
Ir Ir -1.4442 7.9887 'International Tables Vol C Tables 4.2.6.8 and 6.1.1.4'
O O 0.0106 0.0060 'International Tables Vol C Tables 4.2.6.8 and 6.1.1.4'

loop_
_geom_angle_atom_site_label_1
_geom_angle_atom_site_label_2
_geom_angle_atom_site_label_3
_geom_angle
C19 Ir1 C8 86.99(13)
C19 Ir1 C1 87.81(13)
C8 Ir1 C1 79.75(12)
C19 Ir1 N27 179.11(12)
C8 Ir1 N27 93.71(11)
C1 Ir1 N27 91.78(11)
C19 Ir1 C23 96.51(13)
C8 Ir1 C23 139.95(13)
C1 Ir1 C23 140.10(13)
N27 Ir1 C23 83.31(11)
C19 Ir1 C22 81.37(13)
C8 Ir1 C22 167.36(13)
C1 Ir1 C22 104.56(13)
N27 Ir1 C22 97.98(12)
C23 Ir1 C22 38.14(13)
C19 Ir1 C24 81.49(13)
C8 Ir1 C24 104.14(13)
C1 Ir1 C24 168.34(12)
N27 Ir1 C24 98.86(11)
C23 Ir1 C24 38.14(13)
C22 Ir1 C24 69.38(13)
N10 C1 N2 101.1(3)
N10 C1 Ir1 109.2(2)
N2 C1 Ir1 149.7(2)
C1 N2 C3 111.1(3)
C1 N2 C11 125.6(3)
C3 N2 C11 123.3(3)
C3A C3 N2 108.2(3)
C3 C3A N10 102.4(3)
C3 C3A C4 140.1(3)
N10 C3A C4 117.4(3)
C5 C4 C3A 120.4(3)
C4 C5 C5A 120.3(3)
C6 C5A N9 102.2(3)
C6 C5A C5 140.4(3)
N9 C5A C5 117.0(3)
C5A C6 N7 108.8(3)
C8 N7 C6 111.3(3)
C8 N7 C15 124.6(3)
C6 N7 C15 123.7(3)
N9 C8 N7 100.6(3)
N9 C8 Ir1 109.0(2)
N7 C8 Ir1 150.3(2)
C8 N9 N10 119.3(3)
C8 N9 C5A 117.0(3)
N10 N9 C5A 122.4(3)
C1 N10 N9 119.6(3)
C1 N10 C3A 117.2(3)
N9 N10 C3A 121.5(3)
N2 C11 C12 109.9(3)
N2 C11 C13 108.3(3)
C12 C11 C13 109.8(3)
N2 C11 C14 108.3(3)
C12 C11 C14 109.4(3)
C13 C11 C14 111.1(3)
N7 C15 C18 108.2(3)
N7 C15 C16 109.8(3)
C18 C15 C16 109.8(3)
N7 C15 C17 109.0(3)
C18 C15 C17 111.1(3)
C16 C15 C17 108.9(3)
C26 C19 C20 112.9(3)
C26 C19 Ir1 109.1(2)
C20 C19 Ir1 109.8(2)
C21 C20 C19 111.6(3)
C20 C21 C22 111.4(3)
C23 C22 C21 124.0(3)
C23 C22 Ir1 68.24(19)
C21 C22 Ir1 110.9(2)
C22 C23 C24 124.6(3)
C22 C23 Ir1 73.62(19)
C24 C23 Ir1 74.21(19)
C23 C24 C25 123.9(3)
C23 C24 Ir1 67.65(18)
C25 C24 Ir1 110.1(2)
C24 C25 C26 111.7(3)
C25 C26 C19 111.6(3)
C28 N27 Ir1 177.3(2)
N27 C28 C29 179.4(4)
F4 P1 F5 179.75(13)
F4 P1 F1 89.90(12)
F5 P1 F1 90.32(11)
F4 P1 F2 90.15(11)
F5 P1 F2 89.97(11)
F1 P1 F2 90.19(12)
F4 P1 F3 90.19(11)
F5 P1 F3 89.69(11)
F1 P1 F3 90.06(12)
F2 P1 F3 179.58(13)
F4 P1 F6 90.10(11)
F5 P1 F6 89.68(11)
F1 P1 F6 179.95(14)
F2 P1 F6 89.86(11)
F3 P1 F6 89.89(12)
C4' O1' C2' 108.7(5)
O1' C2' C3' 107.5(7)
O1' C4' C5' 110.4(7)

loop_
_geom_bond_atom_site_label_1
_geom_bond_atom_site_label_2
_geom_bond_distance
Ir1 C19 2.085(3)
Ir1 C8 2.092(3)
Ir1 C1 2.096(3)
Ir1 N27 2.125(3)
Ir1 C23 2.139(3)
Ir1 C22 2.210(3)
Ir1 C24 2.226(3)
C1 N10 1.346(4)
C1 N2 1.372(4)
N2 C3 1.405(4)
N2 C11 1.506(4)
C3 C3A 1.365(5)
C3A N10 1.378(4)
C3A C4 1.445(5)
C4 C5 1.353(5)
C5 C5A 1.450(4)
C5A C6 1.362(4)
C5A N9 1.379(4)
C6 N7 1.391(4)
N7 C8 1.378(4)
N7 C15 1.504(4)
C8 N9 1.355(4)
N9 N10 1.356(4)
C11 C12 1.524(5)
C11 C13 1.530(5)
C11 C14 1.530(5)
C15 C18 1.521(5)
C15 C16 1.525(5)
C15 C17 1.529(4)
C19 C26 1.535(5)
C19 C20 1.537(5)
C20 C21 1.525(5)
C21 C22 1.534(5)
C22 C23 1.422(5)
C23 C24 1.428(5)
C24 C25 1.525(5)
C25 C26 1.526(5)
N27 C28 1.133(4)
C28 C29 1.456(5)
P1 F4 1.601(2)
P1 F5 1.606(2)
P1 F1 1.607(2)
P1 F2 1.607(2)
P1 F3 1.610(2)
P1 F6 1.610(2)
O1' C4' 1.445(7)
O1' C2' 1.456(8)
C2' C3' 1.545(8)
C4' C5' 1.505(8)
